data_4307639
loop_
_publ_author_name
'Dean M. Goedde'
'G. Kenneth Windler'
'Gregory S. Girolami'

_publ_section_title
;
Synthesis and Characterization of the Homoleptic Octahydrotriborate Complex
Cr(B3H8)2 and Its Lewis Base Adducts
;
_journal_name_full 'Inorganic Chemistry'
_journal_page_first 2814
_journal_page_last 2823
_journal_paper_doi 10.1021/ic0621300
_journal_volume 46
_journal_year 2007
_chemical_formula_sum 'C6 H34 B6 Cr P2'
_chemical_formula_weight 285.13
_chemical_name_common Cr(B3H8)2(PMe3)2
_chemical_name_systematic
; 
 ? 
;
_space_group_IT_number 61
_symmetry_cell_setting orthorhombic
_symmetry_space_group_name_Hall '-P 2ac 2ab'
_symmetry_space_group_name_H-M 'P b c a'
_atom_sites_solution_hydrogens geom
_atom_sites_solution_primary direct
_atom_sites_solution_secondary difmap
_audit_creation_method SHELXL-97
_cell_angle_alpha 90.00
_cell_angle_beta 90.00
_cell_angle_gamma 90.00
_cell_formula_units_Z 8
_cell_length_a 16.404(3)
_cell_length_b 13.744(3)
_cell_length_c 16.728(3)
_cell_measurement_temperature 198(2)
_cell_volume 3771.4(13)
_computing_structure_refinement 'SHELXL-97 (Sheldrick, 1997)'
_computing_structure_solution 'SHELXS-97 (Sheldrick, 1990)'
_diffrn_ambient_temperature 198(2)
_diffrn_measured_fraction_theta_full 0.949
_diffrn_measured_fraction_theta_max 0.949
_diffrn_radiation_monochromator graphite
_diffrn_radiation_source 'fine-focus sealed tube'
_diffrn_radiation_type MoK\a
_diffrn_radiation_wavelength 0.71073
_diffrn_reflns_av_R_equivalents 0.0993
_diffrn_reflns_av_sigmaI/netI 0.0602
_diffrn_reflns_limit_h_max 20
_diffrn_reflns_limit_h_min -21
_diffrn_reflns_limit_k_max 17
_diffrn_reflns_limit_k_min -18
_diffrn_reflns_limit_l_max 21
_diffrn_reflns_limit_l_min -21
_diffrn_reflns_number 30666
_diffrn_reflns_theta_full 28.06
_diffrn_reflns_theta_max 28.06
_diffrn_reflns_theta_min 2.28
_exptl_absorpt_coefficient_mu 0.749
_exptl_absorpt_correction_T_max 0.942
_exptl_absorpt_correction_T_min 0.669
_exptl_absorpt_correction_type integration
_exptl_absorpt_process_details 'SHELX face-indexed'
_exptl_crystal_density_diffrn 1.004
_exptl_crystal_density_method 'not measured'
_exptl_crystal_F_000 1232
_exptl_crystal_size_max 0.80
_exptl_crystal_size_mid 0.24
_exptl_crystal_size_min 0.08
_refine_diff_density_max 0.359
_refine_diff_density_min -0.271
_refine_diff_density_rms 0.053
_refine_ls_extinction_method none
_refine_ls_goodness_of_fit_ref 0.936
_refine_ls_hydrogen_treatment mixed
_refine_ls_matrix_type full
_refine_ls_number_parameters 206
_refine_ls_number_reflns 4349
_refine_ls_number_restraints 0
_refine_ls_restrained_S_all 0.936
_refine_ls_R_factor_all 0.0735
_refine_ls_R_factor_gt 0.0349
_refine_ls_shift/su_max 0.000
_refine_ls_shift/su_mean 0.000
_refine_ls_structure_factor_coef Fsqd
_refine_ls_weighting_details 'calc w=1/[\s^2^(Fo^2^)+(0.0408P)^2^+0.0000P] where P=(Fo^2^+2Fc^2^)/3'
_refine_ls_weighting_scheme calc
_refine_ls_wR_factor_gt 0.0740
_refine_ls_wR_factor_ref 0.0842
_reflns_number_gt 2793
_reflns_number_total 4349
_reflns_threshold_expression >2sigma(I)
_cod_data_source_file ic0621300si20061110_030352.cif
_cod_data_source_block h00lface
_cod_depositor_comments
;
The following automatic conversions were performed:
'_symmetry_cell_setting' value 'Orthorhombic' changed to 'orthorhombic'
according to '/home/saulius/struct/CIF-dictionaries/cif_core.dic'
dictionary named 'cif_core.dic' version 2.4.1 from 2010-06-29.

Automatic conversion script
Id: cif_fix_enum 1527 2010-12-29 10:47:43Z saulius 
;
_cod_original_cell_volume 3771.6(13)
_cod_database_code 4307639

loop_
_symmetry_equiv_pos_as_xyz
'x, y, z'
'-x+1/2, -y, z+1/2'
'-x, y+1/2, -z+1/2'
'x+1/2, -y+1/2, -z'
'-x, -y, -z'
'x-1/2, y, -z-1/2'
'x, -y-1/2, z-1/2'
'-x-1/2, y-1/2, z'

loop_
_atom_site_label
_atom_site_type_symbol
_atom_site_fract_x
_atom_site_fract_y
_atom_site_fract_z
_atom_site_U_iso_or_equiv
_atom_site_adp_type
_atom_site_occupancy
_atom_site_symmetry_multiplicity
_atom_site_calc_flag
_atom_site_refinement_flags
_atom_site_disorder_assembly
_atom_site_disorder_group
Cr1 Cr 0.174138(18) 0.33666(2) 0.392858(16) 0.03004(10) Uani 1 1 d . . .
B1 B 0.13726(15) 0.37351(18) 0.24921(14) 0.0390(5) Uani 1 1 d . . .
H11 H 0.1858(11) 0.3231(12) 0.2818(11) 0.039(5) Uiso 1 1 d . . .
H12 H 0.0943(13) 0.3309(13) 0.2169(13) 0.052(6) Uiso 1 1 d . . .
H13 H 0.1805(13) 0.4071(16) 0.2009(14) 0.069(7) Uiso 1 1 d . . .
B2 B 0.08808(17) 0.46349(19) 0.30904(15) 0.0446(6) Uani 1 1 d . . .
H21 H 0.1107(12) 0.4640(13) 0.3742(12) 0.043(5) Uiso 1 1 d . . .
H22 H 0.0248(14) 0.4588(14) 0.3008(12) 0.061(7) Uiso 1 1 d . . .
H23 H 0.1050(13) 0.5390(16) 0.2897(14) 0.067(7) Uiso 1 1 d . . .
B3 B 0.1581(2) 0.5007(2) 0.23090(18) 0.0560(7) Uani 1 1 d . . .
H31 H 0.2174(14) 0.5272(14) 0.2476(12) 0.059(7) Uiso 1 1 d . . .
H32 H 0.1326(13) 0.5261(15) 0.1782(14) 0.063(7) Uiso 1 1 d . . .
B4 B 0.32320(16) 0.3746(2) 0.40348(17) 0.0463(6) Uani 1 1 d . . .
H41 H 0.2622(11) 0.4203(13) 0.3857(10) 0.039(5) Uiso 1 1 d . . .
H42 H 0.3474(13) 0.3988(15) 0.4616(13) 0.059(7) Uiso 1 1 d . . .
H43 H 0.3636(17) 0.399(2) 0.3517(18) 0.103(9) Uiso 1 1 d . . .
B5 B 0.31507(16) 0.2455(2) 0.40107(18) 0.0496(6) Uani 1 1 d . . .
H51 H 0.2542(13) 0.2154(14) 0.3822(11) 0.049(6) Uiso 1 1 d . . .
H52 H 0.3396(12) 0.2110(15) 0.4540(14) 0.059(7) Uiso 1 1 d . . .
H53 H 0.3514(17) 0.213(2) 0.3510(17) 0.097(9) Uiso 1 1 d . . .
B6 B 0.3762(2) 0.3058(3) 0.3266(2) 0.0730(9) Uani 1 1 d . . .
H61 H 0.4430(16) 0.3042(16) 0.3331(15) 0.084(8) Uiso 1 1 d . . .
H62 H 0.3472(15) 0.3150(18) 0.2672(17) 0.082(8) Uiso 1 1 d . . .
P1 P 0.06690(3) 0.20984(4) 0.39647(3) 0.03637(14) Uani 1 1 d . . .
C1 C 0.07796(16) 0.12774(16) 0.31225(14) 0.0631(7) Uani 1 1 d . . .
H1A H 0.0392 0.0757 0.3170 0.095 Uiso 1 1 calc R . .
H1B H 0.1322 0.1014 0.3118 0.095 Uiso 1 1 calc R . .
H1C H 0.0684 0.1626 0.2634 0.095 Uiso 1 1 calc R . .
C2 C -0.03827(13) 0.24909(18) 0.39044(14) 0.0620(7) Uani 1 1 d . . .
H2A H -0.0732 0.1932 0.3871 0.093 Uiso 1 1 calc R . .
H2B H -0.0456 0.2888 0.3438 0.093 Uiso 1 1 calc R . .
H2C H -0.0518 0.2861 0.4372 0.093 Uiso 1 1 calc R . .
C3 C 0.06793(16) 0.12724(16) 0.48087(14) 0.0610(7) Uani 1 1 d . . .
H3A H 0.0315 0.0740 0.4706 0.092 Uiso 1 1 calc R . .
H3B H 0.0506 0.1612 0.5281 0.092 Uiso 1 1 calc R . .
H3C H 0.1222 0.1028 0.4886 0.092 Uiso 1 1 calc R . .
P2 P 0.16064(3) 0.38101(4) 0.53508(3) 0.03637(14) Uani 1 1 d . . .
C4 C 0.05735(14) 0.38310(18) 0.57452(14) 0.0604(6) Uani 1 1 d . . .
H4A H 0.0571 0.4152 0.6255 0.091 Uiso 1 1 calc R . .
H4B H 0.0379 0.3176 0.5807 0.091 Uiso 1 1 calc R . .
H4C H 0.0225 0.4176 0.5382 0.091 Uiso 1 1 calc R . .
C5 C 0.19525(17) 0.50444(15) 0.55342(14) 0.0617(7) Uani 1 1 d . . .
H5A H 0.1826 0.5225 0.6075 0.093 Uiso 1 1 calc R . .
H5B H 0.1683 0.5481 0.5172 0.093 Uiso 1 1 calc R . .
H5C H 0.2531 0.5080 0.5453 0.093 Uiso 1 1 calc R . .
C6 C 0.21791(14) 0.30788(16) 0.60533(11) 0.0484(5) Uani 1 1 d . . .
H6A H 0.2116 0.3341 0.6582 0.073 Uiso 1 1 calc R . .
H6B H 0.2745 0.3085 0.5908 0.073 Uiso 1 1 calc R . .
H6C H 0.1979 0.2422 0.6043 0.073 Uiso 1 1 calc R . .

loop_
_atom_site_aniso_label
_atom_site_aniso_U_11
_atom_site_aniso_U_22
_atom_site_aniso_U_33
_atom_site_aniso_U_23
_atom_site_aniso_U_13
_atom_site_aniso_U_12
Cr1 0.03018(17) 0.03316(17) 0.02677(16) -0.00037(13) 0.00204(13) -0.00275(13)
B1 0.0432(14) 0.0439(13) 0.0298(11) 0.0008(10) 0.0026(11) 0.0038(12)
B2 0.0536(17) 0.0437(14) 0.0364(13) 0.0043(11) 0.0041(12) 0.0127(12)
B3 0.067(2) 0.0522(16) 0.0490(17) 0.0150(13) 0.0105(15) 0.0054(15)
B4 0.0342(13) 0.0506(14) 0.0542(16) 0.0039(12) -0.0012(12) -0.0070(12)
B5 0.0382(14) 0.0480(15) 0.0627(19) -0.0022(14) -0.0033(13) 0.0061(12)
B6 0.0414(17) 0.100(3) 0.077(2) 0.004(2) 0.0200(17) 0.0087(17)
P1 0.0327(3) 0.0381(3) 0.0384(3) -0.0006(2) 0.0018(2) -0.0052(2)
C1 0.0766(17) 0.0555(14) 0.0572(15) -0.0197(12) 0.0071(13) -0.0203(13)
C2 0.0322(12) 0.0719(16) 0.0820(18) -0.0006(14) -0.0017(12) -0.0040(12)
C3 0.0773(18) 0.0457(13) 0.0601(16) 0.0139(11) 0.0021(13) -0.0093(13)
P2 0.0439(3) 0.0376(3) 0.0276(3) -0.0002(2) 0.0003(2) 0.0019(2)
C4 0.0546(15) 0.0812(17) 0.0455(13) -0.0094(12) 0.0122(11) 0.0168(13)
C5 0.098(2) 0.0410(12) 0.0464(14) -0.0058(10) -0.0059(13) -0.0065(13)
C6 0.0506(14) 0.0568(13) 0.0379(11) 0.0077(10) -0.0038(10) 0.0013(11)

loop_
_atom_type_symbol
_atom_type_description
_atom_type_scat_dispersion_real
_atom_type_scat_dispersion_imag
_atom_type_scat_source
C C 0.0033 0.0016 'International Tables Vol C Tables 4.2.6.8 and 6.1.1.4'
H H 0.0000 0.0000 'International Tables Vol C Tables 4.2.6.8 and 6.1.1.4'
B B 0.0013 0.0007 'International Tables Vol C Tables 4.2.6.8 and 6.1.1.4'
P P 0.1023 0.0942 'International Tables Vol C Tables 4.2.6.8 and 6.1.1.4'
Cr Cr 0.3209 0.6236 'International Tables Vol C Tables 4.2.6.8 and 6.1.1.4'

loop_
_geom_angle_atom_site_label_1
_geom_angle_atom_site_label_2
_geom_angle_atom_site_label_3
_geom_angle
_geom_angle_site_symmetry_1
_geom_angle_site_symmetry_3
_geom_angle_publ_flag
P2 Cr1 P1 94.97(2) . . ?
P2 Cr1 B4 88.15(7) . . ?
P1 Cr1 B4 146.88(7) . . ?
P2 Cr1 B1 147.75(6) . . ?
P1 Cr1 B1 89.67(6) . . ?
B4 Cr1 B1 105.01(9) . . ?
P2 Cr1 H11 171.4(5) . . ?
P1 Cr1 H11 91.5(5) . . ?
B4 Cr1 H11 89.5(5) . . ?
B1 Cr1 H11 26.3(5) . . ?
P2 Cr1 H21 83.7(5) . . ?
P1 Cr1 H21 104.0(5) . . ?
B4 Cr1 H21 109.1(5) . . ?
B1 Cr1 H21 64.2(5) . . ?
H11 Cr1 H21 89.2(8) . . ?
P2 Cr1 H41 88.8(5) . . ?
P1 Cr1 H41 173.4(6) . . ?
B4 Cr1 H41 27.6(6) . . ?
B1 Cr1 H41 90.0(5) . . ?
H11 Cr1 H41 85.3(7) . . ?
H21 Cr1 H41 81.8(8) . . ?
B2 B1 B3 60.65(15) . . ?
B2 B1 Cr1 73.38(11) . . ?
B3 B1 Cr1 108.03(15) . . ?
B2 B1 H11 116.8(9) . . ?
B3 B1 H11 121.0(8) . . ?
Cr1 B1 H11 44.5(9) . . ?
B2 B1 H12 111.5(11) . . ?
B3 B1 H12 124.8(10) . . ?
Cr1 B1 H12 122.1(11) . . ?
H11 B1 H12 110.9(13) . . ?
B2 B1 H13 112.8(11) . . ?
B3 B1 H13 52.2(11) . . ?
Cr1 B1 H13 126.1(11) . . ?
H11 B1 H13 98.0(14) . . ?
H12 B1 H13 105.6(16) . . ?
B1 B2 B3 60.32(14) . . ?
B1 B2 H21 112.9(10) . . ?
B3 B2 H21 118.5(10) . . ?
B1 B2 H22 109.3(11) . . ?
B3 B2 H22 123.3(11) . . ?
H21 B2 H22 116.3(14) . . ?
B1 B2 H23 111.6(12) . . ?
B3 B2 H23 51.3(11) . . ?
H21 B2 H23 100.8(15) . . ?
H22 B2 H23 105.3(15) . . ?
B1 B3 B2 59.03(14) . . ?
B1 B3 H13 40.3(9) . . ?
B2 B3 H13 99.3(9) . . ?
B1 B3 H23 97.2(9) . . ?
B2 B3 H23 38.2(9) . . ?
H13 B3 H23 137.5(14) . . ?
B1 B3 H31 117.0(11) . . ?
B2 B3 H31 118.7(11) . . ?
H13 B3 H31 99.3(13) . . ?
H23 B3 H31 104.5(14) . . ?
B1 B3 H32 113.2(12) . . ?
B2 B3 H32 116.9(13) . . ?
H13 B3 H32 96.2(15) . . ?
H23 B3 H32 102.6(15) . . ?
H31 B3 H32 118.1(16) . . ?
B5 B4 B6 60.08(18) . . ?
B5 B4 Cr1 73.61(12) . . ?
B6 B4 Cr1 107.97(17) . . ?
B5 B4 H41 116.5(8) . . ?
B6 B4 H41 119.2(8) . . ?
Cr1 B4 H41 44.6(8) . . ?
B5 B4 H42 110.4(11) . . ?
B6 B4 H42 127.5(11) . . ?
Cr1 B4 H42 118.5(11) . . ?
H41 B4 H42 110.9(13) . . ?
B5 B4 H43 108.4(15) . . ?
B6 B4 H43 48.4(15) . . ?
Cr1 B4 H43 125.0(14) . . ?
H41 B4 H43 98.1(16) . . ?
H42 B4 H43 111.9(19) . . ?
B4 B5 B6 60.97(18) . . ?
B4 B5 H51 116.0(10) . . ?
B6 B5 H51 118.0(10) . . ?
B4 B5 H52 113.0(11) . . ?
B6 B5 H52 124.1(11) . . ?
H51 B5 H52 113.5(15) . . ?
B4 B5 H53 111.9(15) . . ?
B6 B5 H53 50.9(14) . . ?
H51 B5 H53 96.7(17) . . ?
H52 B5 H53 103.9(18) . . ?
B5 B6 B4 58.95(16) . . ?
B5 B6 H43 97.7(12) . . ?
B4 B6 H43 38.8(12) . . ?
B5 B6 H53 38.5(12) . . ?
B4 B6 H53 97.4(12) . . ?
H43 B6 H53 136.2(17) . . ?
B5 B6 H61 118.5(13) . . ?
B4 B6 H61 114.7(13) . . ?
H43 B6 H61 98.1(17) . . ?
H53 B6 H61 104.0(17) . . ?
B5 B6 H62 115.6(13) . . ?
B4 B6 H62 111.7(13) . . ?
H43 B6 H62 96.0(17) . . ?
H53 B6 H62 103.8(17) . . ?
H61 B6 H62 121.2(18) . . ?
C2 P1 C3 103.83(12) . . ?
C2 P1 C1 103.73(12) . . ?
C3 P1 C1 102.38(12) . . ?
C2 P1 Cr1 117.75(8) . . ?
C3 P1 Cr1 116.96(8) . . ?
C1 P1 Cr1 110.35(8) . . ?
P1 C1 H1A 109.5 . . ?
P1 C1 H1B 109.5 . . ?
H1A C1 H1B 109.5 . . ?
P1 C1 H1C 109.5 . . ?
H1A C1 H1C 109.5 . . ?
H1B C1 H1C 109.5 . . ?
P1 C2 H2A 109.5 . . ?
P1 C2 H2B 109.5 . . ?
H2A C2 H2B 109.5 . . ?
P1 C2 H2C 109.5 . . ?
H2A C2 H2C 109.5 . . ?
H2B C2 H2C 109.5 . . ?
P1 C3 H3A 109.5 . . ?
P1 C3 H3B 109.5 . . ?
H3A C3 H3B 109.5 . . ?
P1 C3 H3C 109.5 . . ?
H3A C3 H3C 109.5 . . ?
H3B C3 H3C 109.5 . . ?
C6 P2 C5 104.31(11) . . ?
C6 P2 C4 104.89(11) . . ?
C5 P2 C4 102.44(12) . . ?
C6 P2 Cr1 116.27(7) . . ?
C5 P2 Cr1 111.47(8) . . ?
C4 P2 Cr1 115.95(8) . . ?
P2 C4 H4A 109.5 . . ?
P2 C4 H4B 109.5 . . ?
H4A C4 H4B 109.5 . . ?
P2 C4 H4C 109.5 . . ?
H4A C4 H4C 109.5 . . ?
H4B C4 H4C 109.5 . . ?
P2 C5 H5A 109.5 . . ?
P2 C5 H5B 109.5 . . ?
H5A C5 H5B 109.5 . . ?
P2 C5 H5C 109.5 . . ?
H5A C5 H5C 109.5 . . ?
H5B C5 H5C 109.5 . . ?
P2 C6 H6A 109.5 . . ?
P2 C6 H6B 109.5 . . ?
H6A C6 H6B 109.5 . . ?
P2 C6 H6C 109.5 . . ?
H6A C6 H6C 109.5 . . ?
H6B C6 H6C 109.5 . . ?

loop_
_geom_bond_atom_site_label_1
_geom_bond_atom_site_label_2
_geom_bond_distance
_geom_bond_site_symmetry_2
_geom_bond_publ_flag
Cr1 P2 2.4659(7) . ?
Cr1 P1 2.4772(7) . ?
Cr1 B4 2.507(3) . ?
Cr1 B1 2.529(2) . ?
Cr1 H11 1.878(19) . ?
Cr1 H21 2.060(19) . ?
Cr1 H41 1.850(18) . ?
B1 B2 1.784(3) . ?
B1 B3 1.807(4) . ?
B1 H11 1.187(18) . ?
B1 H12 1.06(2) . ?
B1 H13 1.17(2) . ?
B2 B3 1.813(4) . ?
B2 H21 1.152(19) . ?
B2 H22 1.05(2) . ?
B2 H23 1.12(2) . ?
B3 H13 1.43(2) . ?
B3 H23 1.42(2) . ?
B3 H31 1.08(2) . ?
B3 H32 1.04(2) . ?
B4 B5 1.781(4) . ?
B4 B6 1.818(4) . ?
B4 H41 1.218(18) . ?
B4 H42 1.10(2) . ?
B4 H43 1.14(3) . ?
B5 B6 1.802(5) . ?
B5 H51 1.13(2) . ?
B5 H52 1.08(2) . ?
B5 H53 1.12(3) . ?
B6 H43 1.36(3) . ?
B6 H53 1.40(3) . ?
B6 H61 1.10(3) . ?
B6 H62 1.11(3) . ?
P1 C2 1.811(2) . ?
P1 C3 1.812(2) . ?
P1 C1 1.814(2) . ?
C1 H1A 0.9600 . ?
C1 H1B 0.9600 . ?
C1 H1C 0.9600 . ?
C2 H2A 0.9600 . ?
C2 H2B 0.9600 . ?
C2 H2C 0.9600 . ?
C3 H3A 0.9600 . ?
C3 H3B 0.9600 . ?
C3 H3C 0.9600 . ?
P2 C6 1.809(2) . ?
P2 C5 1.815(2) . ?
P2 C4 1.819(2) . ?
C4 H4A 0.9600 . ?
C4 H4B 0.9600 . ?
C4 H4C 0.9600 . ?
C5 H5A 0.9600 . ?
C5 H5B 0.9600 . ?
C5 H5C 0.9600 . ?
C6 H6A 0.9600 . ?
C6 H6B 0.9600 . ?
C6 H6C 0.9600 . ?
